data_7207710
loop_
_publ_author_name
'Zhang, Huabin'
'Zhang, Mingjian'
'Tian, Chongbin'
'Li, Ning'
'Lin, Ping'
'Li, Zhihua'
'Du, Shaowu'

_publ_section_title
;
 An effective method for the synthesis of 3D inorganic Ln(iii)--K(i)
 sulfate open frameworks with unusually high thermal stability: in situ
 generation of sulfate anions
;
_journal_issue 14
_journal_name_full 'Journal of Materials Chemistry'
_journal_page_first 6831
_journal_paper_doi 10.1039/c2jm16779d
_journal_volume 22
_journal_year 2012
_chemical_formula_sum 'C0 H2 K O9 S2 Tb'
_chemical_formula_weight 408.16
_chemical_name_systematic
;
?
;
_space_group_IT_number 14
_symmetry_space_group_name_Hall '-P 2ybc'
_symmetry_space_group_name_H-M 'P 1 21/c 1'
_atom_sites_solution_hydrogens geom
_atom_sites_solution_primary direct
_atom_sites_solution_secondary difmap
_audit_creation_method SHELXL-97
_cell_angle_alpha 90.00
_cell_angle_beta 119.305(16)
_cell_angle_gamma 90.00
_cell_formula_units_Z 4
_cell_length_a 10.128(3)
_cell_length_b 8.3268(11)
_cell_length_c 10.344(5)
_cell_measurement_reflns_used 2396
_cell_measurement_temperature 293(2)
_cell_measurement_theta_max 27.4797
_cell_measurement_theta_min 3.3584
_cell_volume 760.7(5)
_computing_structure_refinement 'SHELXL-97 (Sheldrick, 1997)'
_computing_structure_solution 'SHELXS-97 (Sheldrick, 1990)'
_diffrn_ambient_temperature 293(2)
_diffrn_detector_area_resol_mean 14.6306
_diffrn_measured_fraction_theta_full 0.977
_diffrn_measured_fraction_theta_max 0.977
_diffrn_measurement_device_type
;
Mercury70 (2x2 bin mode)
;
_diffrn_measurement_method CCD_Profile_fitting
_diffrn_radiation_monochromator graphite
_diffrn_radiation_source 'fine-focus sealed tube'
_diffrn_radiation_type MoK\a
_diffrn_radiation_wavelength 0.71073
_diffrn_reflns_av_R_equivalents 0.0255
_diffrn_reflns_av_sigmaI/netI 0.0231
_diffrn_reflns_limit_h_max 12
_diffrn_reflns_limit_h_min -12
_diffrn_reflns_limit_k_max 9
_diffrn_reflns_limit_k_min -9
_diffrn_reflns_limit_l_max 12
_diffrn_reflns_limit_l_min -10
_diffrn_reflns_number 4628
_diffrn_reflns_theta_full 24.99
_diffrn_reflns_theta_max 24.99
_diffrn_reflns_theta_min 2.31
_exptl_absorpt_coefficient_mu 10.415
_exptl_absorpt_correction_T_max 1.0000
_exptl_absorpt_correction_T_min 0.5128
_exptl_absorpt_correction_type multi-scan
_exptl_crystal_colour Yellow
_exptl_crystal_density_diffrn 3.564
_exptl_crystal_density_method 'not measured'
_exptl_crystal_description Prism
_exptl_crystal_F_000 760
_exptl_crystal_size_max 0.2
_exptl_crystal_size_mid 0.2
_exptl_crystal_size_min 0.2
_refine_diff_density_max 0.861
_refine_diff_density_min -0.920
_refine_diff_density_rms 0.140
_refine_ls_extinction_coef 0.0065(4)
_refine_ls_extinction_expression Fc^*^=kFc[1+0.001xFc^2^\l^3^/sin(2\q)]^-1/4^
_refine_ls_extinction_method SHELXL
_refine_ls_goodness_of_fit_ref 1.124
_refine_ls_hydrogen_treatment constr
_refine_ls_matrix_type full
_refine_ls_number_parameters 119
_refine_ls_number_reflns 1309
_refine_ls_number_restraints 0
_refine_ls_restrained_S_all 1.124
_refine_ls_R_factor_all 0.0197
_refine_ls_R_factor_gt 0.0189
_refine_ls_shift/su_max 0.010
_refine_ls_shift/su_mean 0.002
_refine_ls_structure_factor_coef Fsqd
_refine_ls_weighting_details 'calc w=1/[\s^2^(Fo^2^)+(0.0231P)^2^+1.5250P] where P=(Fo^2^+2Fc^2^)/3'
_refine_ls_weighting_scheme calc
_refine_ls_wR_factor_gt 0.0470
_refine_ls_wR_factor_ref 0.0474
_reflns_number_gt 1268
_reflns_number_total 1309
_reflns_threshold_expression >2sigma(I)
_cod_data_source_file c2jm16779d.txt
_cod_data_source_block 4
_cod_depositor_comments
;
The following automatic conversions were performed:

'_exptl_absorpt_correction_type' value 'Multi-scan' changed to
'multi-scan' according to
/home/saulius/struct/CIF-dictionaries/cif_core.dic dictionary named
'cif_core.dic' version 2.4.1 from
2010-06-29.

'_refine_ls_hydrogen_treatment' value 'CONSTR' changed
to 'constr' according to
/home/saulius/struct/CIF-dictionaries/cif_core.dic dictionary named
'cif_core.dic' version 2.4.1 from 2010-06-29.

Automatic conversion script
Id: cif_fix_values 1715 2011-07-08 13:25:40Z adriana 
;
_cod_original_cell_volume 760.8(5)
_cod_original_sg_symbol_H-M P2(1)/C
_cod_database_code 7207710

loop_
_symmetry_equiv_pos_as_xyz
'x, y, z'
'-x, y+1/2, -z+1/2'
'-x, -y, -z'
'x, -y-1/2, z-1/2'

loop_
_atom_site_label
_atom_site_type_symbol
_atom_site_fract_x
_atom_site_fract_y
_atom_site_fract_z
_atom_site_U_iso_or_equiv
_atom_site_adp_type
_atom_site_occupancy
_atom_site_symmetry_multiplicity
_atom_site_calc_flag
_atom_site_refinement_flags
Tb1 Tb 0.75631(2) 0.14546(2) 0.53701(2) 0.00945(12) Uani 1 1 d .
K1 K 0.28985(12) 0.32704(14) 0.31303(13) 0.0238(3) Uani 1 1 d .
S1 S 0.99878(12) -0.19946(13) 0.60068(12) 0.0122(2) Uani 1 1 d .
S2 S 0.55123(12) 0.13587(12) 0.68117(12) 0.0106(2) Uani 1 1 d .
O1 O 0.9148(4) -0.2770(4) 0.4574(4) 0.0347(9) Uani 1 1 d .
O2 O 1.1340(4) -0.1161(4) 0.6147(4) 0.0261(8) Uani 1 1 d .
O3 O 1.0489(3) -0.3205(4) 0.7199(4) 0.0173(7) Uani 1 1 d .
O4 O 0.9028(3) -0.0861(4) 0.6255(3) 0.0170(7) Uani 1 1 d .
O5 O 0.3999(3) 0.0624(4) 0.6130(4) 0.0193(7) Uani 1 1 d .
O6 O 0.5591(3) 0.2545(4) 0.5779(3) 0.0187(7) Uani 1 1 d .
O7 O 0.6688(3) 0.0160(4) 0.7073(4) 0.0202(7) Uani 1 1 d .
O8 O 0.5772(3) 0.2134(4) 0.8182(3) 0.0169(7) Uani 1 1 d .
O9W O 0.8256(4) 0.4277(4) 0.5522(4) 0.0219(7) Uani 1 1 d .
H9WA H 0.7571 0.4993 0.5166 0.026 Uiso 1 1 d R
H9WB H 0.9184 0.4545 0.5930 0.026 Uiso 1 1 d R

loop_
_atom_site_aniso_label
_atom_site_aniso_U_11
_atom_site_aniso_U_22
_atom_site_aniso_U_33
_atom_site_aniso_U_23
_atom_site_aniso_U_13
_atom_site_aniso_U_12
Tb1 0.00863(15) 0.01113(16) 0.00694(17) -0.00025(7) 0.00252(12) 0.00085(7)
K1 0.0196(5) 0.0341(6) 0.0170(6) -0.0001(5) 0.0083(5) 0.0019(5)
S1 0.0133(5) 0.0152(5) 0.0087(6) 0.0026(4) 0.0060(5) 0.0055(4)
S2 0.0087(5) 0.0162(6) 0.0075(6) -0.0027(4) 0.0043(5) -0.0025(4)
O1 0.048(2) 0.033(2) 0.0111(19) -0.0022(16) 0.0045(19) 0.0154(18)
O2 0.0247(19) 0.0280(18) 0.036(2) 0.0116(17) 0.0231(19) 0.0041(15)
O3 0.0165(16) 0.0182(16) 0.0115(18) 0.0062(14) 0.0024(15) 0.0038(13)
O4 0.0167(16) 0.0184(17) 0.0171(18) 0.0012(14) 0.0094(15) 0.0062(13)
O5 0.0129(16) 0.0264(18) 0.0183(19) -0.0098(14) 0.0075(15) -0.0074(13)
O6 0.0173(16) 0.0260(18) 0.0171(18) 0.0049(14) 0.0118(15) 0.0024(13)
O7 0.0167(16) 0.0197(16) 0.0247(19) 0.0015(15) 0.0104(16) 0.0046(13)
O8 0.0166(16) 0.0266(18) 0.0089(17) -0.0079(14) 0.0073(14) -0.0070(14)
O9W 0.0172(17) 0.0165(17) 0.030(2) 0.0017(15) 0.0103(16) -0.0010(14)

loop_
_atom_type_symbol
_atom_type_description
_atom_type_scat_dispersion_real
_atom_type_scat_dispersion_imag
_atom_type_scat_source
C C 0.0033 0.0016 'International Tables Vol C Tables 4.2.6.8 and 6.1.1.4'
H H 0.0000 0.0000 'International Tables Vol C Tables 4.2.6.8 and 6.1.1.4'
O O 0.0106 0.0060 'International Tables Vol C Tables 4.2.6.8 and 6.1.1.4'
S S 0.1246 0.1234 'International Tables Vol C Tables 4.2.6.8 and 6.1.1.4'
K K 0.2009 0.2494 'International Tables Vol C Tables 4.2.6.8 and 6.1.1.4'
Tb Tb -0.1723 4.1537 'International Tables Vol C Tables 4.2.6.8 and 6.1.1.4'

loop_
_geom_angle_atom_site_label_1
_geom_angle_atom_site_label_2
_geom_angle_atom_site_label_3
_geom_angle
_geom_angle_site_symmetry_1
_geom_angle_site_symmetry_3
O4 Tb1 O3 68.71(11) . 2_756
O4 Tb1 O2 75.93(11) . 3_756
O3 Tb1 O2 107.91(13) 2_756 3_756
O4 Tb1 O5 75.11(12) . 3_656
O3 Tb1 O5 138.04(11) 2_756 3_656
O2 Tb1 O5 82.36(12) 3_756 3_656
O4 Tb1 O8 144.77(11) . 4_565
O3 Tb1 O8 143.74(11) 2_756 4_565
O2 Tb1 O8 78.85(12) 3_756 4_565
O5 Tb1 O8 77.51(12) 3_656 4_565
O4 Tb1 O6 131.70(10) . .
O3 Tb1 O6 95.80(11) 2_756 .
O2 Tb1 O6 149.70(11) 3_756 .
O5 Tb1 O6 92.62(11) 3_656 .
O8 Tb1 O6 70.90(10) 4_565 .
O4 Tb1 O9W 131.71(11) . .
O3 Tb1 O9W 75.43(11) 2_756 .
O2 Tb1 O9W 85.82(11) 3_756 .
O5 Tb1 O9W 146.52(11) 3_656 .
O8 Tb1 O9W 69.50(11) 4_565 .
O6 Tb1 O9W 82.11(11) . .
O4 Tb1 O7 75.52(10) . .
O3 Tb1 O7 72.82(11) 2_756 .
O2 Tb1 O7 148.74(10) 3_756 .
O5 Tb1 O7 78.27(11) 3_656 .
O8 Tb1 O7 119.79(10) 4_565 .
O6 Tb1 O7 56.20(10) . .
O9W Tb1 O7 123.15(10) . .
O4 Tb1 S2 103.75(8) . .
O3 Tb1 S2 84.06(9) 2_756 .
O2 Tb1 S2 166.54(10) 3_756 .
O5 Tb1 S2 84.57(8) 3_656 .
O8 Tb1 S2 95.22(8) 4_565 .
O6 Tb1 S2 27.96(8) . .
O9W Tb1 S2 103.55(8) . .
O7 Tb1 S2 28.25(7) . .
O4 Tb1 K1 66.96(8) . 2_645
O3 Tb1 K1 131.68(8) 2_756 2_645
O2 Tb1 K1 42.77(9) 3_756 2_645
O5 Tb1 K1 39.85(7) 3_656 2_645
O8 Tb1 K1 77.81(8) 4_565 2_645
O6 Tb1 K1 128.18(8) . 2_645
O9W Tb1 K1 123.71(8) . 2_645
O7 Tb1 K1 112.67(8) . 2_645
S2 Tb1 K1 124.38(3) . 2_645
O4 Tb1 K1 42.95(8) . 3_656
O3 Tb1 K1 84.65(8) 2_756 3_656
O2 Tb1 K1 108.37(8) 3_756 3_656
O5 Tb1 K1 53.96(9) 3_656 3_656
O8 Tb1 K1 128.06(8) 4_565 3_656
O6 Tb1 K1 92.03(8) . 3_656
O9W Tb1 K1 158.48(8) . 3_656
O7 Tb1 K1 40.47(7) . 3_656
S2 Tb1 K1 65.73(3) . 3_656
K1 Tb1 K1 75.93(3) 2_645 3_656
O4 Tb1 K1 143.76(8) . .
O3 Tb1 K1 130.63(8) 2_756 .
O2 Tb1 K1 115.10(10) 3_756 .
O5 Tb1 K1 72.64(8) 3_656 .
O8 Tb1 K1 38.08(7) 4_565 .
O6 Tb1 K1 36.21(8) . .
O9W Tb1 K1 84.46(8) . .
O7 Tb1 K1 82.11(7) . .
S2 Tb1 K1 57.33(4) . .
K1 Tb1 K1 97.00(3) 2_645 .
K1 Tb1 K1 102.99(2) 3_656 .
O1 K1 O6 145.90(12) 2_655 .
O1 K1 O8 103.76(12) 2_655 4_565
O6 K1 O8 58.31(9) . 4_565
O1 K1 O7 70.88(11) 2_655 3_656
O6 K1 O7 75.87(10) . 3_656
O8 K1 O7 73.08(9) 4_565 3_656
O1 K1 O5 74.51(11) 2_655 4_565
O6 K1 O5 103.35(10) . 4_565
O8 K1 O5 47.70(9) 4_565 4_565
O7 K1 O5 97.99(10) 3_656 4_565
O1 K1 O9W 115.13(12) 2_655 3_666
O6 K1 O9W 96.03(10) . 3_666
O8 K1 O9W 133.04(10) 4_565 3_666
O7 K1 O9W 143.25(10) 3_656 3_666
O5 K1 O9W 118.71(10) 4_565 3_666
O1 K1 O2 70.89(11) 2_655 4_465
O6 K1 O2 139.08(10) . 4_465
O8 K1 O2 106.73(9) 4_565 4_465
O7 K1 O2 140.41(10) 3_656 4_465
O5 K1 O2 61.93(9) 4_565 4_465
O9W K1 O2 65.57(10) 3_666 4_465
O1 K1 O4 76.12(10) 2_655 3_656
O6 K1 O4 93.96(9) . 3_656
O8 K1 O4 130.71(9) 4_565 3_656
O7 K1 O4 60.18(8) 3_656 3_656
O5 K1 O4 148.03(10) 4_565 3_656
O9W K1 O4 85.26(9) 3_666 3_656
O2 K1 O4 118.79(9) 4_465 3_656
O1 K1 O3 69.58(11) 2_655 3_656
O6 K1 O3 124.14(9) . 3_656
O8 K1 O3 171.28(10) 4_565 3_656
O7 K1 O3 99.02(9) 3_656 3_656
O5 K1 O3 132.12(9) 4_565 3_656
O9W K1 O3 55.65(9) 3_666 3_656
O2 K1 O3 76.85(9) 4_465 3_656
O4 K1 O3 43.34(8) 3_656 3_656
O1 K1 S2 88.19(10) 2_655 4_565
O6 K1 S2 80.98(8) . 4_565
O8 K1 S2 23.70(6) 4_565 4_565
O7 K1 S2 84.05(7) 3_656 4_565
O5 K1 S2 24.07(6) 4_565 4_565
O9W K1 S2 130.75(7) 3_666 4_565
O2 K1 S2 84.87(7) 4_465 4_565
O4 K1 S2 143.87(7) 3_656 4_565
O3 K1 S2 154.78(7) 3_656 4_565
O1 K1 S1 81.76(9) 2_655 3_656
O6 K1 S1 102.20(8) . 3_656
O8 K1 S1 152.50(8) 4_565 3_656
O7 K1 S1 83.78(7) 3_656 3_656
O5 K1 S1 154.03(7) 4_565 3_656
O9W K1 S1 62.63(7) 3_666 3_656
O2 K1 S1 100.55(7) 4_465 3_656
O4 K1 S1 23.63(6) 3_656 3_656
O3 K1 S1 24.16(6) 3_656 3_656
S2 K1 S1 166.23(4) 4_565 3_656
O1 K1 S2 136.06(9) 2_655 .
O6 K1 S2 20.35(6) . .
O8 K1 S2 74.34(7) 4_565 .
O7 K1 S2 66.63(7) 3_656 .
O5 K1 S2 121.57(7) 4_565 .
O9W K1 S2 93.35(8) 3_666 .
O2 K1 S2 152.76(8) 4_465 .
O4 K1 S2 73.63(7) 3_656 .
O3 K1 S2 106.26(7) 3_656 .
S2 K1 S2 97.97(5) 4_565 .
S1 K1 S2 83.05(4) 3_656 .
O1 S1 O4 111.0(2) . .
O1 S1 O2 111.2(2) . .
O4 S1 O2 110.1(2) . .
O1 S1 O3 109.8(2) . .
O4 S1 O3 106.25(19) . .
O2 S1 O3 108.4(2) . .
O1 S1 K1 88.92(18) . 3_656
O4 S1 K1 57.24(13) . 3_656
O2 S1 K1 159.70(16) . 3_656
O3 S1 K1 65.29(13) . 3_656
O8 S2 O5 107.42(18) . .
O8 S2 O7 112.1(2) . .
O5 S2 O7 111.40(19) . .
O8 S2 O6 110.89(19) . .
O5 S2 O6 110.03(19) . .
O7 S2 O6 105.04(18) . .
O8 S2 Tb1 127.76(13) . .
O5 S2 Tb1 124.59(14) . .
O7 S2 Tb1 55.49(13) . .
O6 S2 Tb1 49.56(12) . .
O8 S2 K1 53.09(12) . 4_566
O5 S2 K1 54.53(13) . 4_566
O7 S2 K1 132.73(14) . 4_566
O6 S2 K1 122.23(13) . 4_566
Tb1 S2 K1 171.74(4) . 4_566
O8 S2 K1 119.90(14) . .
O5 S2 K1 68.86(14) . .
O7 S2 K1 125.24(14) . .
O6 S2 K1 41.43(12) . .
Tb1 S2 K1 78.88(4) . .
K1 S2 K1 93.71(5) 4_566 .
S1 O1 K1 133.6(2) . 2_645
S1 O2 Tb1 127.4(2) . 3_756
S1 O2 K1 125.86(19) . 4_666
Tb1 O2 K1 105.90(12) 3_756 4_666
S1 O3 Tb1 138.31(19) . 2_746
S1 O3 K1 90.56(14) . 3_656
Tb1 O3 K1 113.56(12) 2_746 3_656
S1 O4 Tb1 144.47(19) . .
S1 O4 K1 99.13(15) . 3_656
Tb1 O4 K1 105.96(10) . 3_656
S2 O5 Tb1 146.23(19) . 3_656
S2 O5 K1 101.40(16) . 4_566
Tb1 O5 K1 109.38(11) 3_656 4_566
S2 O6 Tb1 102.49(16) . .
S2 O6 K1 118.22(16) . .
Tb1 O6 K1 113.52(12) . .
S2 O7 Tb1 96.26(16) . .
S2 O7 K1 141.60(18) . 3_656
Tb1 O7 K1 104.62(11) . 3_656
S2 O8 Tb1 145.57(18) . 4_566
S2 O8 K1 103.21(15) . 4_566
Tb1 O8 K1 111.22(11) 4_566 4_566
Tb1 O9W K1 121.26(12) . 3_666

loop_
_geom_bond_atom_site_label_1
_geom_bond_atom_site_label_2
_geom_bond_distance
_geom_bond_site_symmetry_2
Tb1 O4 2.330(3) .
Tb1 O3 2.332(3) 2_756
Tb1 O2 2.338(4) 3_756
Tb1 O5 2.346(3) 3_656
Tb1 O8 2.403(3) 4_565
Tb1 O6 2.412(3) .
Tb1 O9W 2.435(3) .
Tb1 O7 2.565(3) .
K1 O1 2.682(4) 2_655
K1 O6 2.828(3) .
K1 O8 2.904(3) 4_565
K1 O7 2.910(3) 3_656
K1 O5 2.937(3) 4_565
K1 O9W 3.013(3) 3_666
K1 O2 3.054(4) 4_465
K1 O4 3.074(3) 3_656
K1 O3 3.279(3) 3_656
S1 O1 1.451(4) .
S1 O4 1.465(3) .
S1 O2 1.477(4) .
S1 O3 1.477(3) .
S2 O8 1.460(3) .
S2 O5 1.471(3) .
S2 O7 1.474(3) .
S2 O6 1.486(3) .
O1 K1 2.682(4) 2_645
O2 Tb1 2.338(4) 3_756
O2 K1 3.054(4) 4_666
O3 Tb1 2.332(3) 2_746
O3 K1 3.279(3) 3_656
O4 K1 3.074(3) 3_656
O5 Tb1 2.346(3) 3_656
O5 K1 2.937(3) 4_566
O7 K1 2.910(3) 3_656
O8 Tb1 2.403(3) 4_566
O8 K1 2.904(3) 4_566
O9W K1 3.013(3) 3_666
